data_4317738
loop_
_publ_author_name
'Franck M\'evellec'
'Nicolas Lepareur'
'Alain Roucoux'
'Nicolas Noiret'
'Henri Patin'
'Giuliano Bandoli'
'Marina Porchia'
'Francesco Tisato'

_publ_section_title
;
 Chelated Hydrazido(3-)rhenium(V) Complexes: On the Way to the
 Nitrido-M(V) Core (M = Tc, Re)
;
_journal_name_full 'Inorganic Chemistry'
_journal_page_first 1591
_journal_page_last 1597
_journal_paper_doi 10.1021/ic0110979
_journal_volume 41
_journal_year 2002
_chemical_formula_sum 'C38 H33 Cl2 N2 P2 Re S2'
_chemical_formula_weight 900.82
_chemical_name_systematic
;
  ?
;
_space_group_IT_number 9
_symmetry_cell_setting monoclinic
_symmetry_space_group_name_Hall 'C -2yc'
_symmetry_space_group_name_H-M 'C 1 c 1'
_atom_sites_solution_hydrogens no
_atom_sites_solution_primary heavy
_atom_sites_solution_secondary difmap
_audit_creation_method SHELXL-97
_cell_angle_alpha 90.00
_cell_angle_beta 102.29(3)
_cell_angle_gamma 90.00
_cell_formula_units_Z 4
_cell_length_a 17.514(4)
_cell_length_b 10.639(2)
_cell_length_c 20.106(4)
_cell_measurement_reflns_used 30
_cell_measurement_temperature 293(2)
_cell_measurement_theta_max 12.1
_cell_measurement_theta_min 7.7
_cell_volume 3660.5(14)
_computing_cell_refinement 'Philips PW1100-FEBO system'
_computing_data_collection 'Philips PW1100-FEBO system'
_computing_data_reduction 'Philips PW1100-FEBO system'
_computing_molecular_graphics 'SHELXTL NT Vers.5.10 (Bruker, 1999)'
_computing_publication_material 'SHELXTL NT Vers.5.10 (Bruker, 1999)'
_computing_structure_refinement 'SHELXL-97 (Sheldrick, 1997)'
_computing_structure_solution 'SHELXTL NT Vers.5.10 (Bruker, 1999)'
_diffrn_ambient_temperature 293(2)
_diffrn_measured_fraction_theta_full 0.954
_diffrn_measured_fraction_theta_max 0.954
_diffrn_measurement_device_type 'Philips PW1100 diffractometer'
_diffrn_measurement_method theta-2theta
_diffrn_radiation_monochromator graphite
_diffrn_radiation_source 'fine-focus sealed tube'
_diffrn_radiation_type MoK\a
_diffrn_radiation_wavelength 0.71073
_diffrn_reflns_av_R_equivalents 0.0016
_diffrn_reflns_av_sigmaI/netI 0.0210
_diffrn_reflns_limit_h_max 21
_diffrn_reflns_limit_h_min -22
_diffrn_reflns_limit_k_max 13
_diffrn_reflns_limit_k_min 0
_diffrn_reflns_limit_l_max 25
_diffrn_reflns_limit_l_min 0
_diffrn_reflns_number 3921
_diffrn_reflns_theta_full 26.97
_diffrn_reflns_theta_max 26.97
_diffrn_reflns_theta_min 3.63
_diffrn_standards_decay_% 'no decay'
_diffrn_standards_interval_count 180
_diffrn_standards_number three
_exptl_absorpt_coefficient_mu 3.697
_exptl_absorpt_correction_T_max 0.730
_exptl_absorpt_correction_T_min 0.499
_exptl_absorpt_correction_type 'empirical psi-scans'
_exptl_crystal_colour green
_exptl_crystal_density_diffrn 1.635
_exptl_crystal_density_method 'not measured'
_exptl_crystal_description parallelepipeds
_exptl_crystal_F_000 1784
_exptl_crystal_size_max 0.20
_exptl_crystal_size_mid 0.10
_exptl_crystal_size_min 0.08
_refine_diff_density_max 1.125
_refine_diff_density_min -0.786
_refine_diff_density_rms 0.132
_refine_ls_abs_structure_details 'Flack H D (1983), Acta Cryst. A39, 876-881'
_refine_ls_abs_structure_Flack 0.047(13)
_refine_ls_extinction_coef 0.00000(8)
_refine_ls_extinction_expression Fc^*^=kFc[1+0.001xFc^2^\l^3^/sin(2\q)]^-1/4^
_refine_ls_extinction_method SHELXL
_refine_ls_goodness_of_fit_ref 1.089
_refine_ls_hydrogen_treatment no
_refine_ls_matrix_type full
_refine_ls_number_parameters 162
_refine_ls_number_reflns 3919
_refine_ls_number_restraints 0
_refine_ls_restrained_S_all 1.089
_refine_ls_R_factor_all 0.0456
_refine_ls_R_factor_gt 0.0450
_refine_ls_shift/su_max 3.116
_refine_ls_shift/su_mean 0.020
_refine_ls_structure_factor_coef Fsqd
_refine_ls_weighting_details 'calc w=1/[\s^2^(Fo^2^)+(0.0487P)^2^+36.2214P] where P=(Fo^2^+2Fc^2^)/3'
_refine_ls_weighting_scheme calc
_refine_ls_wR_factor_gt 0.1137
_refine_ls_wR_factor_ref 0.1147
_reflns_number_gt 3879
_reflns_number_total 3919
_reflns_threshold_expression >2sigma(I)
_cod_data_source_file ic0110979_2.cif
_cod_data_source_block renio_compound3
_cod_original_cell_volume 3660.5(13)
_cod_database_code 4317738

loop_
_symmetry_equiv_pos_as_xyz
'x, y, z'
'x, -y, z+1/2'
'x+1/2, y+1/2, z'
'x+1/2, -y+1/2, z+1/2'

loop_
_atom_site_label
_atom_site_type_symbol
_atom_site_fract_x
_atom_site_fract_y
_atom_site_fract_z
_atom_site_U_iso_or_equiv
_atom_site_adp_type
_atom_site_occupancy
_atom_site_symmetry_multiplicity
_atom_site_calc_flag
_atom_site_refinement_flags
_atom_site_disorder_assembly
_atom_site_disorder_group
Re Re 0.0000 0.27955(3) 0.2500 0.04135(13) Uani 1 1 d . . .
Cl1 Cl -0.08039(18) 0.1734(4) 0.30848(18) 0.0586(8) Uani 1 1 d . . .
Cl2 Cl 0.0591(2) 0.0992(4) 0.20727(19) 0.0635(8) Uani 1 1 d . . .
P1 P 0.1002(3) 0.2585(7) 0.3592(3) 0.0410(11) Uani 1 1 d . . .
P2 P -0.0988(3) 0.2620(6) 0.1439(3) 0.0405(11) Uani 1 1 d . . .
S1 S 0.0500(4) 0.4651(11) 0.2115(4) 0.0326(17) Uiso 0.50 1 d P . .
S2 S 0.0275(6) 0.7369(9) 0.2575(5) 0.056(2) Uiso 0.50 1 d P . .
S1' S -0.0465(8) 0.4769(19) 0.2898(9) 0.075(4) Uiso 0.50 1 d P . .
S2' S -0.0119(6) 0.7352(7) 0.2572(5) 0.0499(19) Uiso 0.50 1 d P . .
N1 N -0.045(2) 0.417(5) 0.290(2) 0.064(9) Uiso 0.50 1 d P . .
N1' N 0.0491(17) 0.396(3) 0.2190(16) 0.047(9) Uiso 0.48(5) 1 d P . .
N2 N -0.0434(12) 0.546(3) 0.2908(12) 0.046(5) Uiso 0.50 1 d P . .
N2' N 0.046(2) 0.499(4) 0.210(2) 0.060(14) Uiso 0.50 1 d P . .
C1 C 0.0074(10) 0.5755(10) 0.2485(11) 0.050(3) Uiso 1 1 d . . .
C2 C 0.0961(17) 0.757(3) 0.2120(15) 0.046(6) Uiso 0.50 1 d P . .
C2' C -0.117(3) 0.750(5) 0.285(2) 0.082(11) Uiso 0.50 1 d P . .
C3 C 0.0602(6) 0.2378(10) 0.4370(5) 0.048(4) Uiso 1 1 d G . .
C4 C 0.0940(5) 0.1563(10) 0.4890(6) 0.056(3) Uiso 1 1 d G . .
C5 C 0.0634(7) 0.1468(11) 0.5472(5) 0.074(4) Uiso 1 1 d G . .
C6 C -0.0009(7) 0.2189(12) 0.5533(5) 0.081(7) Uiso 1 1 d G . .
C7 C -0.0347(6) 0.3004(10) 0.5013(6) 0.062(3) Uiso 1 1 d G . .
C8 C -0.0041(6) 0.3099(9) 0.4431(5) 0.049(3) Uiso 1 1 d G . .
C9 C 0.1652(5) 0.3927(9) 0.3749(6) 0.037(3) Uiso 1 1 d G . .
C10 C 0.1840(6) 0.4577(11) 0.4361(5) 0.057(4) Uiso 1 1 d G . .
C11 C 0.2400(7) 0.5521(11) 0.4450(5) 0.074(5) Uiso 1 1 d G . .
C12 C 0.2774(6) 0.5816(10) 0.3925(6) 0.073(4) Uiso 1 1 d G . .
C13 C 0.2586(6) 0.5166(11) 0.3312(5) 0.061(4) Uiso 1 1 d G . .
C14 C 0.2025(7) 0.4221(10) 0.3224(5) 0.066(4) Uiso 1 1 d G . .
C15 C 0.1706(5) 0.1321(7) 0.3702(5) 0.038(3) Uiso 1 1 d G . .
C16 C 0.1418(4) 0.0105(8) 0.3587(5) 0.052(3) Uiso 1 1 d G . .
C17 C 0.1930(6) -0.0895(6) 0.3590(6) 0.061(3) Uiso 1 1 d G . .
C18 C 0.2730(5) -0.0678(8) 0.3708(6) 0.066(4) Uiso 1 1 d G . .
C19 C 0.3018(4) 0.0538(10) 0.3823(6) 0.060(4) Uiso 1 1 d G . .
C20 C 0.2506(5) 0.1538(7) 0.3820(6) 0.057(4) Uiso 1 1 d G . .
C21 C -0.0603(6) 0.2489(11) 0.0672(5) 0.042(3) Uiso 1 1 d G . .
C22 C -0.0758(7) 0.1446(10) 0.0249(7) 0.070(4) Uiso 1 1 d G . .
C23 C -0.0420(9) 0.1346(12) -0.0316(7) 0.086(5) Uiso 1 1 d G . .
C24 C 0.0072(9) 0.2289(14) -0.0456(6) 0.101(10) Uiso 1 1 d G . .
C25 C 0.0226(8) 0.3332(11) -0.0032(7) 0.086(5) Uiso 1 1 d G . .
C26 C -0.0111(7) 0.3432(9) 0.0532(6) 0.061(3) Uiso 1 1 d G . .
C27 C -0.1651(6) 0.3977(9) 0.1252(6) 0.052(4) Uiso 1 1 d G . .
C28 C -0.2026(6) 0.4419(10) 0.1749(5) 0.049(3) Uiso 1 1 d G . .
C29 C -0.2558(6) 0.5401(10) 0.1603(5) 0.059(3) Uiso 1 1 d G . .
C30 C -0.2717(6) 0.5941(9) 0.0959(5) 0.057(3) Uiso 1 1 d G . .
C31 C -0.2343(7) 0.5499(12) 0.0461(4) 0.072(5) Uiso 1 1 d G . .
C32 C -0.1810(7) 0.4517(12) 0.0607(5) 0.060(4) Uiso 1 1 d G . .
C33 C -0.1649(5) 0.1232(9) 0.1471(6) 0.046(3) Uiso 1 1 d G . .
C34 C -0.2455(6) 0.1381(9) 0.1286(6) 0.054(4) Uiso 1 1 d G . .
C35 C -0.2943(5) 0.0352(11) 0.1287(7) 0.074(5) Uiso 1 1 d G . .
C36 C -0.2625(7) -0.0827(10) 0.1472(8) 0.079(5) Uiso 1 1 d G . .
C37 C -0.1820(7) -0.0976(8) 0.1657(8) 0.095(6) Uiso 1 1 d G . .
C38 C -0.1331(5) 0.0054(11) 0.1656(6) 0.072(4) Uiso 1 1 d G . .

loop_
_atom_site_aniso_label
_atom_site_aniso_U_11
_atom_site_aniso_U_22
_atom_site_aniso_U_33
_atom_site_aniso_U_23
_atom_site_aniso_U_13
_atom_site_aniso_U_12
Re 0.03550(18) 0.03971(19) 0.0501(2) -0.0001(3) 0.01197(13) -0.0013(3)
Cl1 0.0454(15) 0.0675(19) 0.0682(19) 0.0029(17) 0.0236(14) -0.0156(15)
Cl2 0.0496(16) 0.074(2) 0.069(2) -0.0120(18) 0.0162(14) 0.0197(16)
P1 0.032(2) 0.041(2) 0.055(3) 0.007(3) 0.020(2) 0.002(2)
P2 0.029(2) 0.046(3) 0.048(3) -0.001(3) 0.010(2) -0.0035(19)

loop_
_atom_type_symbol
_atom_type_description
_atom_type_scat_dispersion_real
_atom_type_scat_dispersion_imag
_atom_type_scat_source
C C 0.0033 0.0016 'International Tables Vol C Tables 4.2.6.8 and 6.1.1.4'
H H 0.0000 0.0000 'International Tables Vol C Tables 4.2.6.8 and 6.1.1.4'
N N 0.0061 0.0033 'International Tables Vol C Tables 4.2.6.8 and 6.1.1.4'
P P 0.1023 0.0942 'International Tables Vol C Tables 4.2.6.8 and 6.1.1.4'
S S 0.1246 0.1234 'International Tables Vol C Tables 4.2.6.8 and 6.1.1.4'
Cl Cl 0.1484 0.1585 'International Tables Vol C Tables 4.2.6.8 and 6.1.1.4'
Re Re -1.0185 7.2310 'International Tables Vol C Tables 4.2.6.8 and 6.1.1.4'

loop_
_geom_angle_atom_site_label_1
_geom_angle_atom_site_label_2
_geom_angle_atom_site_label_3
_geom_angle
_geom_angle_site_symmetry_1
_geom_angle_site_symmetry_3
_geom_angle_publ_flag
N1' Re N1 83.2(10) . . ?
N1' Re Cl1 162.2(10) . . ?
N1 Re Cl1 79.0(12) . . ?
N1' Re S1 10.4(10) . . ?
N1 Re S1 73.4(12) . . ?
Cl1 Re S1 152.3(2) . . ?
N1' Re Cl2 99.3(10) . . ?
N1 Re Cl2 175.8(13) . . ?
Cl1 Re Cl2 98.40(17) . . ?
S1 Re Cl2 109.3(3) . . ?
N1' Re S1' 73.9(11) . . ?
N1 Re S1' 9.5(13) . . ?
Cl1 Re S1' 88.4(4) . . ?
S1 Re S1' 64.0(4) . . ?
Cl2 Re S1' 172.9(4) . . ?
N1' Re P2 93.2(10) . . ?
N1 Re P2 98.6(12) . . ?
Cl1 Re P2 90.67(16) . . ?
S1 Re P2 91.2(2) . . ?
Cl2 Re P2 84.65(17) . . ?
S1' Re P2 97.3(4) . . ?
N1' Re P1 94.1(10) . . ?
N1 Re P1 88.3(12) . . ?
Cl1 Re P1 84.25(16) . . ?
S1 Re P1 97.0(2) . . ?
Cl2 Re P1 88.16(17) . . ?
S1' Re P1 90.5(4) . . ?
P2 Re P1 170.50(8) . . ?
C15 P1 C9 100.3(5) . . ?
C15 P1 C3 100.3(5) . . ?
C9 P1 C3 106.5(6) . . ?
C15 P1 Re 120.3(5) . . ?
C9 P1 Re 112.2(5) . . ?
C3 P1 Re 115.3(4) . . ?
C21 P2 C27 102.6(6) . . ?
C21 P2 C33 108.1(6) . . ?
C27 P2 C33 104.8(6) . . ?
C21 P2 Re 115.1(4) . . ?
C27 P2 Re 114.6(5) . . ?
C33 P2 Re 110.8(4) . . ?
N1' S1 C1 125(2) . . ?
N1' S1 Re 24(2) . . ?
C1 S1 Re 102.3(6) . . ?
N1' S1 S1' 83(2) . . ?
C1 S1 S1' 42.6(7) . . ?
Re S1 S1' 59.7(5) . . ?
S2' S2 C2 146.5(15) . . ?
S2' S2 C1 78.2(13) . . ?
C2 S2 C1 102.6(13) . . ?
N1 S1' N2 173(5) . . ?
N1 S1' C1 126(5) . . ?
N2 S1' C1 51(2) . . ?
N1 S1' Re 29(4) . . ?
N2 S1' Re 147(2) . . ?
C1 S1' Re 96.3(8) . . ?
N1 S1' S1 86(4) . . ?
N2 S1' S1 91(2) . . ?
C1 S1' S1 40.0(6) . . ?
Re S1' S1 56.3(5) . . ?
S2 S2' C1 79.1(13) . . ?
S2 S2' C2' 162.8(18) . . ?
C1 S2' C2' 107.8(16) . . ?
S2 S2' C2 23.9(10) . . ?
C1 S2' C2 82.1(9) . . ?
C2' S2' C2 167.6(14) . . ?
S1' N1 N2 4(3) . . ?
S1' N1 Re 141(5) . . ?
N2 N1 Re 139(3) . . ?
S1 N1' N2' 5(2) . . ?
S1 N1' Re 145(3) . . ?
N2' N1' Re 141(3) . . ?
S1' N2 N1 3(2) . . ?
S1' N2 C1 105(3) . . ?
N1 N2 C1 104(3) . . ?
N1' N2' C1 120(4) . . ?
N2 C1 N2' 131.0(19) . . ?
N2 C1 S1 121.4(13) . . ?
N2' C1 S1 10.0(16) . . ?
N2 C1 S1' 24.0(11) . . ?
N2' C1 S1' 106.9(16) . . ?
S1 C1 S1' 97.4(8) . . ?
N2 C1 S2' 89.9(14) . . ?
N2' C1 S2' 139(2) . . ?
S1 C1 S2' 148.5(11) . . ?
S1' C1 S2' 113.8(11) . . ?
N2 C1 S2 107.5(15) . . ?
N2' C1 S2 121.1(19) . . ?
S1 C1 S2 130.0(11) . . ?
S1' C1 S2 131.3(12) . . ?
S2' C1 S2 22.7(3) . . ?
S2 C2 S2' 9.6(5) . . ?
C4 C3 C8 120.0 . . ?
C4 C3 P1 122.1(6) . . ?
C8 C3 P1 117.9(6) . . ?
C5 C4 C3 120.0 . . ?
C4 C5 C6 120.0 . . ?
C7 C6 C5 120.0 . . ?
C8 C7 C6 120.0 . . ?
C7 C8 C3 120.0 . . ?
C10 C9 C14 120.0 . . ?
C10 C9 P1 124.6(7) . . ?
C14 C9 P1 115.2(7) . . ?
C9 C10 C11 120.0 . . ?
C12 C11 C10 120.0 . . ?
C11 C12 C13 120.0 . . ?
C14 C13 C12 120.0 . . ?
C13 C14 C9 120.0 . . ?
C16 C15 C20 120.0 . . ?
C16 C15 P1 117.3(5) . . ?
C20 C15 P1 122.3(5) . . ?
C17 C16 C15 120.0 . . ?
C16 C17 C18 120.0 . . ?
C19 C18 C17 120.0 . . ?
C18 C19 C20 120.0 . . ?
C19 C20 C15 120.0 . . ?
C22 C21 C26 120.0 . . ?
C22 C21 P2 121.5(7) . . ?
C26 C21 P2 118.4(7) . . ?
C23 C22 C21 120.0 . . ?
C22 C23 C24 120.0 . . ?
C25 C24 C23 120.0 . . ?
C24 C25 C26 120.0 . . ?
C25 C26 C21 120.0 . . ?
C28 C27 C32 120.0 . . ?
C28 C27 P2 119.4(7) . . ?
C32 C27 P2 120.5(7) . . ?
C27 C28 C29 120.0 . . ?
C28 C29 C30 120.0 . . ?
C29 C30 C31 120.0 . . ?
C32 C31 C30 120.0 . . ?
C31 C32 C27 120.0 . . ?
C34 C33 C38 120.0 . . ?
C34 C33 P2 119.8(6) . . ?
C38 C33 P2 120.1(6) . . ?
C35 C34 C33 120.0 . . ?
C36 C35 C34 120.0 . . ?
C35 C36 C37 120.0 . . ?
C38 C37 C36 120.0 . . ?
C37 C38 C33 120.0 . . ?

loop_
_geom_bond_atom_site_label_1
_geom_bond_atom_site_label_2
_geom_bond_distance
_geom_bond_site_symmetry_2
_geom_bond_publ_flag
Re N1' 1.70(3) . ?
Re N1 1.91(5) . ?
Re Cl1 2.312(3) . ?
Re S1 2.356(11) . ?
Re Cl2 2.422(3) . ?
Re S1' 2.447(19) . ?
Re P2 2.451(6) . ?
Re P1 2.513(6) . ?
P1 C15 1.806(9) . ?
P1 C9 1.810(10) . ?
P1 C3 1.857(10) . ?
P2 C21 1.815(11) . ?
P2 C27 1.841(10) . ?
P2 C33 1.885(10) . ?
S1 N1' 0.75(3) . ?
S1 C1 1.651(16) . ?
S1 S1' 2.546(15) . ?
S2 S2' 0.689(9) . ?
S2 C2 1.67(3) . ?
S2 C1 1.754(14) . ?
S1' N1 0.64(4) . ?
S1' N2 0.73(3) . ?
S1' C1 1.74(2) . ?
S2' C1 1.748(12) . ?
S2' C2' 2.05(5) . ?
S2' C2 2.28(3) . ?
N1 N2 1.37(5) . ?
N1' N2' 1.10(4) . ?
N2 C1 1.39(3) . ?
N2' C1 1.40(5) . ?
C3 C4 1.3900 . ?
C3 C8 1.3900 . ?
C4 C5 1.3900 . ?
C5 C6 1.3900 . ?
C6 C7 1.3900 . ?
C7 C8 1.3900 . ?
C9 C10 1.3900 . ?
C9 C14 1.3900 . ?
C10 C11 1.3900 . ?
C11 C12 1.3900 . ?
C12 C13 1.3900 . ?
C13 C14 1.3900 . ?
C15 C16 1.3900 . ?
C15 C20 1.3900 . ?
C16 C17 1.3900 . ?
C17 C18 1.3900 . ?
C18 C19 1.3900 . ?
C19 C20 1.3900 . ?
C21 C22 1.3900 . ?
C21 C26 1.3900 . ?
C22 C23 1.3900 . ?
C23 C24 1.3900 . ?
C24 C25 1.3900 . ?
C25 C26 1.3900 . ?
C27 C28 1.3900 . ?
C27 C32 1.3900 . ?
C28 C29 1.3900 . ?
C29 C30 1.3900 . ?
C30 C31 1.3900 . ?
C31 C32 1.3900 . ?
C33 C34 1.3900 . ?
C33 C38 1.3900 . ?
C34 C35 1.3900 . ?
C35 C36 1.3900 . ?
C36 C37 1.3900 . ?
C37 C38 1.3900 . ?
